data_4063794
loop_
_publ_author_name
'Voss, Tanja'
'Sortais, Jean-Baptiste'
'Fr\"ohlich, Roland'
'Kehr, Gerald'
'Erker, Gerhard'

_publ_section_title
;
 Alkene Addition of Frustrated P/B and N/B Lewis Pairs at the
 [3]Ferrocenophane Framework
;
_journal_issue 3
_journal_name_full Organometallics
_journal_page_first 584
_journal_paper_doi 10.1021/om100949k
_journal_volume 30
_journal_year 2011
_chemical_formula_sum 'C34 H39 Fe P'
_chemical_formula_weight 534.47
_chemical_name_systematic
; 
 ? 
;
_space_group_IT_number 61
_symmetry_cell_setting orthorhombic
_symmetry_space_group_name_Hall '-P 2ac 2ab'
_symmetry_space_group_name_H-M 'P b c a'
_atom_sites_solution_hydrogens geom
_atom_sites_solution_primary direct
_atom_sites_solution_secondary difmap
_audit_creation_method SHELXL-97
_cell_angle_alpha 90.00
_cell_angle_beta 90.00
_cell_angle_gamma 90.00
_cell_formula_units_Z 8
_cell_length_a 16.3424(2)
_cell_length_b 15.5018(2)
_cell_length_c 21.9422(3)
_cell_measurement_reflns_used 6929
_cell_measurement_temperature 223(2)
_cell_measurement_theta_max 27.88
_cell_measurement_theta_min 0.41
_cell_volume 5558.76(12)
_computing_cell_refinement 'Collect (Nonius B.V., 1998)'
_computing_data_collection 'Collect (Nonius B.V., 1998)'
_computing_data_reduction 'Denzo-SMN (Otwinowski & Minor, 1997)'
_computing_molecular_graphics 'XP (BrukerAXS, 2000)'
_computing_publication_material 'SHELXL-97 (Sheldrick, 1997)'
_computing_structure_refinement 'SHELXL-97 (Sheldrick, 1997)'
_computing_structure_solution 'SHELXS-97 (Sheldrick, 1990)'
_diffrn_ambient_temperature 223(2)
_diffrn_measured_fraction_theta_full 0.998
_diffrn_measured_fraction_theta_max 0.998
_diffrn_measurement_device_type 'Nonius KappaCCD'
_diffrn_measurement_method '\w and \f scans'
_diffrn_radiation_monochromator graphite
_diffrn_radiation_source 'rotating anode Nonius FR591'
_diffrn_radiation_type MoK\a
_diffrn_radiation_wavelength 0.71073
_diffrn_reflns_av_R_equivalents 0.0581
_diffrn_reflns_av_sigmaI/netI 0.0418
_diffrn_reflns_limit_h_max 20
_diffrn_reflns_limit_h_min -21
_diffrn_reflns_limit_k_max 17
_diffrn_reflns_limit_k_min -20
_diffrn_reflns_limit_l_max 28
_diffrn_reflns_limit_l_min -22
_diffrn_reflns_number 36705
_diffrn_reflns_theta_full 27.85
_diffrn_reflns_theta_max 27.85
_diffrn_reflns_theta_min 1.86
_exptl_absorpt_coefficient_mu 0.621
_exptl_absorpt_correction_T_max 0.9405
_exptl_absorpt_correction_T_min 0.7465
_exptl_absorpt_correction_type multi-scan
_exptl_absorpt_process_details 'SORTAV (Blessing, 1995 & 1997)'
_exptl_crystal_colour yellow
_exptl_crystal_density_diffrn 1.277
_exptl_crystal_density_method 'not measured'
_exptl_crystal_description needle
_exptl_crystal_F_000 2272
_exptl_crystal_size_max 0.50
_exptl_crystal_size_mid 0.20
_exptl_crystal_size_min 0.10
_refine_diff_density_max 0.601
_refine_diff_density_min -0.636
_refine_diff_density_rms 0.053
_refine_ls_extinction_method none
_refine_ls_goodness_of_fit_ref 1.034
_refine_ls_hydrogen_treatment constr
_refine_ls_matrix_type full
_refine_ls_number_parameters 332
_refine_ls_number_reflns 6603
_refine_ls_number_restraints 0
_refine_ls_restrained_S_all 1.034
_refine_ls_R_factor_all 0.0778
_refine_ls_R_factor_gt 0.0481
_refine_ls_shift/su_max 0.001
_refine_ls_shift/su_mean 0.000
_refine_ls_structure_factor_coef Fsqd
_refine_ls_weighting_details 'calc w=1/[\s^2^(Fo^2^)+(0.0614P)^2^+3.2302P] where P=(Fo^2^+2Fc^2^)/3'
_refine_ls_weighting_scheme calc
_refine_ls_wR_factor_gt 0.1184
_refine_ls_wR_factor_ref 0.1324
_reflns_number_gt 4728
_reflns_number_total 6603
_reflns_threshold_expression >2sigma(I)
_cod_data_source_file om100949k_si_002.cif
_cod_data_source_block erk4885
_cod_original_sg_symbol_H-M Pbca
_cod_database_code 4063794

loop_
_symmetry_equiv_pos_as_xyz
'x, y, z'
'-x+1/2, -y, z+1/2'
'-x, y+1/2, -z+1/2'
'x+1/2, -y+1/2, -z'
'-x, -y, -z'
'x-1/2, y, -z-1/2'
'x, -y-1/2, z-1/2'
'-x-1/2, y-1/2, z'

loop_
_atom_site_label
_atom_site_type_symbol
_atom_site_fract_x
_atom_site_fract_y
_atom_site_fract_z
_atom_site_U_iso_or_equiv
_atom_site_adp_type
_atom_site_occupancy
_atom_site_symmetry_multiplicity
_atom_site_calc_flag
_atom_site_refinement_flags
Fe Fe 0.14693(2) 0.76946(2) 0.117694(16) 0.03846(12) Uani 1 1 d .
P1 P 0.04676(4) 0.49305(3) 0.13985(3) 0.03145(15) Uani 1 1 d .
C1 C 0.0834(2) 0.77792(16) 0.03959(14) 0.0532(7) Uani 1 1 d .
C2 C 0.0638(2) 0.84856(18) 0.07933(16) 0.0640(9) Uani 1 1 d .
H2 H 0.0116 0.8617 0.0948 0.077 Uiso 1 1 calc R
C3 C 0.1362(2) 0.89476(18) 0.09119(16) 0.0622(8) Uani 1 1 d .
H3 H 0.1410 0.9436 0.1163 0.075 Uiso 1 1 calc R
C4 C 0.1996(2) 0.85531(17) 0.05902(14) 0.0583(8) Uani 1 1 d .
H4 H 0.2545 0.8734 0.0584 0.070 Uiso 1 1 calc R
C5 C 0.1672(2) 0.78356(17) 0.02751(13) 0.0540(7) Uani 1 1 d .
H5 H 0.1971 0.7458 0.0025 0.065 Uiso 1 1 calc R
C6 C 0.0261(2) 0.70769(19) 0.01702(15) 0.0655(9) Uani 1 1 d .
H6 H 0.0364 0.7027 -0.0273 0.079 Uiso 1 1 calc R
C7 C -0.0610(2) 0.7321(2) 0.0230(2) 0.1019(16) Uani 1 1 d .
H7A H -0.0768 0.7299 0.0656 0.153 Uiso 1 1 calc R
H7B H -0.0945 0.6922 -0.0002 0.153 Uiso 1 1 calc R
H7C H -0.0689 0.7901 0.0076 0.153 Uiso 1 1 calc R
C8 C 0.04489(17) 0.61767(16) 0.04401(12) 0.0456(6) Uani 1 1 d .
H8A H 0.0077 0.5759 0.0251 0.055 Uiso 1 1 calc R
H8B H 0.1007 0.6017 0.0321 0.055 Uiso 1 1 calc R
C9 C 0.03775(14) 0.60849(14) 0.11376(11) 0.0337(5) Uani 1 1 d .
H9 H -0.0156 0.6321 0.1272 0.040 Uiso 1 1 calc R
C10 C 0.10572(14) 0.65506(14) 0.14653(11) 0.0340(5) Uani 1 1 d .
C11 C 0.09280(18) 0.71889(16) 0.19217(12) 0.0478(7) Uani 1 1 d .
H11 H 0.0418 0.7345 0.2087 0.057 Uiso 1 1 calc R
C12 C 0.1693(2) 0.7551(2) 0.20866(13) 0.0588(8) Uani 1 1 d .
H12 H 0.1778 0.7988 0.2376 0.071 Uiso 1 1 calc R
C13 C 0.22985(18) 0.71413(18) 0.17422(13) 0.0535(7) Uani 1 1 d .
H13 H 0.2862 0.7262 0.1760 0.064 Uiso 1 1 calc R
C14 C 0.19236(15) 0.65084(15) 0.13569(12) 0.0386(5) Uani 1 1 d .
C15 C 0.23643(16) 0.59575(17) 0.09326(15) 0.0515(7) Uani 1 1 d .
H15 H 0.2106 0.5443 0.0813 0.062 Uiso 1 1 calc R
C16 C 0.30917(19) 0.6115(2) 0.07016(18) 0.0726(10) Uani 1 1 d .
H16A H 0.3372 0.6623 0.0809 0.087 Uiso 1 1 calc R
H16B H 0.3331 0.5721 0.0429 0.087 Uiso 1 1 calc R
C21 C 0.05069(14) 0.50891(14) 0.22366(11) 0.0350(5) Uani 1 1 d .
C22 C -0.01466(15) 0.54013(15) 0.25912(12) 0.0403(6) Uani 1 1 d .
C23 C -0.00389(19) 0.55091(17) 0.32144(13) 0.0517(7) Uani 1 1 d .
H23 H -0.0480 0.5718 0.3446 0.062 Uiso 1 1 calc R
C24 C 0.0688(2) 0.53231(18) 0.35091(13) 0.0562(8) Uani 1 1 d .
C25 C 0.1324(2) 0.50197(17) 0.31561(14) 0.0546(8) Uani 1 1 d .
H25 H 0.1825 0.4888 0.3346 0.066 Uiso 1 1 calc R
C26 C 0.12526(15) 0.49007(15) 0.25286(12) 0.0403(6) Uani 1 1 d .
C27 C -0.09675(16) 0.5652(2) 0.23329(14) 0.0546(7) Uani 1 1 d .
H27A H -0.1331 0.5816 0.2662 0.082 Uiso 1 1 calc R
H27B H -0.1199 0.5166 0.2114 0.082 Uiso 1 1 calc R
H27C H -0.0900 0.6134 0.2056 0.082 Uiso 1 1 calc R
C28 C 0.0780(3) 0.5446(3) 0.41894(15) 0.0869(12) Uani 1 1 d .
H28A H 0.1077 0.4961 0.4360 0.130 Uiso 1 1 calc R
H28B H 0.0243 0.5480 0.4376 0.130 Uiso 1 1 calc R
H28C H 0.1079 0.5975 0.4269 0.130 Uiso 1 1 calc R
C29 C 0.20055(15) 0.45791(18) 0.22009(14) 0.0520(7) Uani 1 1 d .
H29A H 0.2289 0.5063 0.2016 0.078 Uiso 1 1 calc R
H29B H 0.1846 0.4172 0.1887 0.078 Uiso 1 1 calc R
H29C H 0.2366 0.4296 0.2490 0.078 Uiso 1 1 calc R
C31 C -0.04689(14) 0.42599(14) 0.13096(11) 0.0332(5) Uani 1 1 d .
C32 C -0.12338(15) 0.44616(15) 0.10483(12) 0.0383(6) Uani 1 1 d .
C33 C -0.18493(16) 0.38332(17) 0.10429(12) 0.0437(6) Uani 1 1 d .
H33 H -0.2357 0.3974 0.0868 0.052 Uiso 1 1 calc R
C34 C -0.17459(17) 0.30238(17) 0.12799(12) 0.0454(6) Uani 1 1 d .
C35 C -0.09810(16) 0.28117(16) 0.15072(12) 0.0419(6) Uani 1 1 d .
H35 H -0.0889 0.2251 0.1655 0.050 Uiso 1 1 calc R
C36 C -0.03495(15) 0.34071(15) 0.15208(11) 0.0363(5) Uani 1 1 d .
C37 C -0.14499(16) 0.53136(18) 0.07665(15) 0.0540(7) Uani 1 1 d .
H37A H -0.1171 0.5372 0.0378 0.081 Uiso 1 1 calc R
H37B H -0.1282 0.5777 0.1036 0.081 Uiso 1 1 calc R
H37C H -0.2037 0.5343 0.0703 0.081 Uiso 1 1 calc R
C38 C -0.2443(2) 0.2380(2) 0.12981(14) 0.0651(9) Uani 1 1 d .
H38A H -0.2364 0.1987 0.1637 0.098 Uiso 1 1 calc R
H38B H -0.2455 0.2056 0.0920 0.098 Uiso 1 1 calc R
H38C H -0.2957 0.2685 0.1349 0.098 Uiso 1 1 calc R
C39 C 0.04581(16) 0.30869(16) 0.17649(14) 0.0485(7) Uani 1 1 d .
H39A H 0.0569 0.3358 0.2155 0.073 Uiso 1 1 calc R
H39B H 0.0891 0.3230 0.1480 0.073 Uiso 1 1 calc R
H39C H 0.0434 0.2466 0.1817 0.073 Uiso 1 1 calc R

loop_
_atom_site_aniso_label
_atom_site_aniso_U_11
_atom_site_aniso_U_22
_atom_site_aniso_U_33
_atom_site_aniso_U_23
_atom_site_aniso_U_13
_atom_site_aniso_U_12
Fe 0.0521(2) 0.02636(19) 0.0369(2) -0.00113(13) 0.00461(16) -0.00538(14)
P1 0.0288(3) 0.0259(3) 0.0396(3) -0.0017(2) 0.0011(3) -0.0009(2)
C1 0.078(2) 0.0318(13) 0.0501(17) 0.0116(11) -0.0132(15) 0.0017(13)
C2 0.069(2) 0.0384(15) 0.085(2) 0.0098(15) 0.0005(18) 0.0116(14)
C3 0.086(2) 0.0279(13) 0.072(2) 0.0020(13) 0.0021(18) -0.0038(14)
C4 0.084(2) 0.0374(14) 0.0530(18) 0.0118(13) 0.0100(16) -0.0126(14)
C5 0.082(2) 0.0431(15) 0.0373(15) 0.0077(11) 0.0092(14) -0.0062(14)
C6 0.086(2) 0.0530(17) 0.058(2) 0.0171(14) -0.0267(17) -0.0082(16)
C7 0.069(2) 0.075(3) 0.161(5) 0.049(3) -0.042(3) 0.0001(19)
C8 0.0578(16) 0.0390(13) 0.0401(14) 0.0002(11) -0.0097(13) -0.0087(12)
C9 0.0346(12) 0.0276(11) 0.0389(13) -0.0033(9) 0.0011(10) -0.0008(9)
C10 0.0411(13) 0.0283(11) 0.0325(12) 0.0026(9) 0.0012(10) -0.0044(9)
C11 0.0639(18) 0.0422(14) 0.0373(14) -0.0066(11) 0.0139(13) -0.0153(12)
C12 0.086(2) 0.0542(16) 0.0365(15) -0.0039(13) 0.0018(15) -0.0373(16)
C13 0.0527(17) 0.0555(16) 0.0521(17) 0.0152(13) -0.0130(14) -0.0234(13)
C14 0.0382(13) 0.0341(12) 0.0436(14) 0.0111(10) -0.0045(11) -0.0070(10)
C15 0.0428(15) 0.0384(13) 0.073(2) 0.0109(13) 0.0097(14) 0.0011(11)
C16 0.0554(19) 0.0526(18) 0.110(3) 0.0233(18) 0.0262(19) 0.0045(15)
C21 0.0369(12) 0.0285(11) 0.0397(13) 0.0003(9) -0.0009(10) -0.0077(9)
C22 0.0446(14) 0.0345(12) 0.0417(14) -0.0035(10) 0.0036(11) -0.0113(10)
C23 0.0688(19) 0.0400(14) 0.0464(16) -0.0088(12) 0.0131(14) -0.0163(13)
C24 0.084(2) 0.0413(14) 0.0431(16) 0.0010(12) -0.0102(16) -0.0217(15)
C25 0.0681(19) 0.0447(15) 0.0509(17) 0.0079(13) -0.0205(15) -0.0131(13)
C26 0.0404(13) 0.0316(12) 0.0490(15) 0.0049(11) -0.0092(11) -0.0079(10)
C27 0.0398(15) 0.0669(18) 0.0570(19) -0.0171(14) 0.0133(13) -0.0004(13)
C28 0.132(3) 0.082(2) 0.047(2) -0.0063(17) -0.011(2) -0.028(2)
C29 0.0373(14) 0.0485(15) 0.070(2) 0.0101(14) -0.0109(13) 0.0014(11)
C31 0.0309(11) 0.0303(11) 0.0385(13) -0.0074(9) 0.0027(10) -0.0024(9)
C32 0.0347(12) 0.0367(12) 0.0435(14) -0.0097(10) -0.0011(11) -0.0006(10)
C33 0.0336(13) 0.0551(16) 0.0425(15) -0.0144(12) -0.0029(11) -0.0050(11)
C34 0.0474(15) 0.0489(15) 0.0398(15) -0.0111(11) 0.0070(12) -0.0180(12)
C35 0.0527(16) 0.0366(13) 0.0364(14) -0.0019(10) 0.0056(12) -0.0133(11)
C36 0.0419(13) 0.0322(12) 0.0349(13) -0.0039(9) 0.0025(10) -0.0038(10)
C37 0.0396(14) 0.0450(15) 0.077(2) -0.0041(14) -0.0177(14) 0.0031(11)
C38 0.0602(19) 0.074(2) 0.062(2) -0.0043(16) 0.0036(15) -0.0377(16)
C39 0.0502(16) 0.0316(13) 0.0637(18) 0.0093(12) -0.0039(13) -0.0022(11)

loop_
_atom_type_symbol
_atom_type_description
_atom_type_scat_dispersion_real
_atom_type_scat_dispersion_imag
_atom_type_scat_source
C C 0.0033 0.0016 'International Tables Vol C Tables 4.2.6.8 and 6.1.1.4'
H H 0.0000 0.0000 'International Tables Vol C Tables 4.2.6.8 and 6.1.1.4'
P P 0.1023 0.0942 'International Tables Vol C Tables 4.2.6.8 and 6.1.1.4'
Fe Fe 0.3463 0.8444 'International Tables Vol C Tables 4.2.6.8 and 6.1.1.4'

loop_
_geom_angle_atom_site_label_1
_geom_angle_atom_site_label_2
_geom_angle_atom_site_label_3
_geom_angle
C10 Fe C1 98.85(10)
C10 Fe C2 116.41(12)
C1 Fe C2 41.84(12)
C10 Fe C11 41.51(10)
C1 Fe C11 119.35(13)
C2 Fe C11 106.21(13)
C10 Fe C5 117.48(10)
C1 Fe C5 40.61(12)
C2 Fe C5 68.60(14)
C11 Fe C5 155.30(11)
C10 Fe C14 41.87(10)
C1 Fe C14 114.57(10)
C2 Fe C14 151.98(12)
C11 Fe C14 69.47(11)
C5 Fe C14 103.28(11)
C10 Fe C13 69.90(10)
C1 Fe C13 153.55(12)
C2 Fe C13 164.57(13)
C11 Fe C13 68.47(12)
C5 Fe C13 122.41(13)
C14 Fe C13 41.44(10)
C10 Fe C3 155.21(12)
C1 Fe C3 69.47(12)
C2 Fe C3 40.68(13)
C11 Fe C3 124.39(13)
C5 Fe C3 68.32(13)
C14 Fe C3 162.82(12)
C13 Fe C3 129.51(12)
C10 Fe C12 69.76(10)
C1 Fe C12 159.11(13)
C2 Fe C12 126.58(15)
C11 Fe C12 40.88(11)
C5 Fe C12 160.24(14)
C14 Fe C12 69.14(12)
C13 Fe C12 40.17(13)
C3 Fe C12 113.53(13)
C10 Fe C4 156.84(11)
C1 Fe C4 68.73(13)
C2 Fe C4 67.93(14)
C11 Fe C4 161.64(11)
C5 Fe C4 40.72(11)
C14 Fe C4 124.13(12)
C13 Fe C4 112.32(13)
C3 Fe C4 40.01(13)
C12 Fe C4 127.75(12)
C21 P1 C31 101.90(10)
C21 P1 C9 100.25(10)
C31 P1 C9 115.75(10)
C5 C1 C2 106.7(3)
C5 C1 C6 126.0(3)
C2 C1 C6 127.3(3)
C5 C1 Fe 70.09(17)
C2 C1 Fe 69.34(18)
C6 C1 Fe 123.39(18)
C3 C2 C1 108.2(3)
C3 C2 Fe 70.43(18)
C1 C2 Fe 68.82(16)
C4 C3 C2 107.9(3)
C4 C3 Fe 70.26(16)
C2 C3 Fe 68.89(16)
C3 C4 C5 108.3(3)
C3 C4 Fe 69.73(17)
C5 C4 Fe 68.75(15)
C1 C5 C4 108.9(3)
C1 C5 Fe 69.29(16)
C4 C5 Fe 70.54(16)
C7 C6 C1 112.4(3)
C7 C6 C8 112.8(3)
C1 C6 C8 113.5(2)
C9 C8 C6 116.6(2)
C10 C9 C8 111.94(19)
C10 C9 P1 104.61(15)
C8 C9 P1 112.54(15)
C11 C10 C14 107.1(2)
C11 C10 C9 124.0(2)
C14 C10 C9 128.7(2)
C11 C10 Fe 69.88(13)
C14 C10 Fe 69.89(13)
C9 C10 Fe 121.46(16)
C12 C11 C10 108.9(2)
C12 C11 Fe 70.50(15)
C10 C11 Fe 68.60(14)
C13 C12 C11 107.9(2)
C13 C12 Fe 69.38(16)
C11 C12 Fe 68.63(16)
C12 C13 C14 109.1(2)
C12 C13 Fe 70.45(18)
C14 C13 Fe 69.08(15)
C13 C14 C10 107.0(2)
C13 C14 C15 124.6(2)
C10 C14 C15 128.4(2)
C13 C14 Fe 69.48(15)
C10 C14 Fe 68.23(13)
C15 C14 Fe 126.22(18)
C16 C15 C14 125.8(3)
C22 C21 C26 118.5(2)
C22 C21 P1 124.54(19)
C26 C21 P1 116.97(19)
C23 C22 C21 119.3(3)
C23 C22 C27 116.9(2)
C21 C22 C27 123.8(2)
C24 C23 C22 123.0(3)
C25 C24 C23 117.1(3)
C25 C24 C28 121.5(3)
C23 C24 C28 121.3(3)
C24 C25 C26 122.4(3)
C25 C26 C21 119.7(3)
C25 C26 C29 116.5(2)
C21 C26 C29 123.9(2)
C32 C31 C36 117.6(2)
C32 C31 P1 130.38(18)
C36 C31 P1 111.99(17)
C33 C32 C31 119.1(2)
C33 C32 C37 116.1(2)
C31 C32 C37 124.8(2)
C34 C33 C32 123.1(2)
C33 C34 C35 117.8(2)
C33 C34 C38 121.4(3)
C35 C34 C38 120.8(3)
C36 C35 C34 121.5(2)
C35 C36 C31 120.9(2)
C35 C36 C39 116.1(2)
C31 C36 C39 123.0(2)

loop_
_geom_bond_atom_site_label_1
_geom_bond_atom_site_label_2
_geom_bond_distance
Fe C10 2.000(2)
Fe C1 2.008(3)
Fe C2 2.015(3)
Fe C11 2.017(3)
Fe C5 2.018(3)
Fe C14 2.022(2)
Fe C13 2.027(3)
Fe C3 2.035(3)
Fe C12 2.041(3)
Fe C4 2.042(3)
P1 C21 1.857(2)
P1 C31 1.860(2)
P1 C9 1.884(2)
C1 C5 1.397(4)
C1 C2 1.436(4)
C1 C6 1.519(4)
C2 C3 1.408(5)
C3 C4 1.395(4)
C4 C5 1.413(4)
C6 C7 1.479(5)
C6 C8 1.547(4)
C8 C9 1.542(3)
C9 C10 1.507(3)
C10 C11 1.424(3)
C10 C14 1.437(3)
C11 C12 1.417(4)
C12 C13 1.397(4)
C13 C14 1.433(4)
C14 C15 1.454(4)
C15 C16 1.315(4)
C21 C22 1.407(3)
C21 C26 1.407(3)
C22 C23 1.389(4)
C22 C27 1.507(4)
C23 C24 1.383(4)
C24 C25 1.379(5)
C24 C28 1.512(4)
C25 C26 1.394(4)
C26 C29 1.510(4)
C31 C32 1.410(3)
C31 C36 1.414(3)
C32 C33 1.400(3)
C32 C37 1.500(4)
C33 C34 1.369(4)
C34 C35 1.385(4)
C34 C38 1.516(4)
C35 C36 1.385(3)
C36 C39 1.508(3)

loop_
_geom_torsion_atom_site_label_1
_geom_torsion_atom_site_label_2
_geom_torsion_atom_site_label_3
_geom_torsion_atom_site_label_4
_geom_torsion
C10 Fe C1 C5 -122.41(16)
C2 Fe C1 C5 117.5(2)
C11 Fe C1 C5 -160.98(16)
C14 Fe C1 C5 -81.65(17)
C13 Fe C1 C5 -60.3(3)
C3 Fe C1 C5 80.26(18)
C12 Fe C1 C5 -177.4(3)
C4 Fe C1 C5 37.30(16)
C10 Fe C1 C2 120.06(18)
C11 Fe C1 C2 81.49(19)
C5 Fe C1 C2 -117.5(2)
C14 Fe C1 C2 160.82(17)
C13 Fe C1 C2 -177.8(2)
C3 Fe C1 C2 -37.28(19)
C12 Fe C1 C2 65.1(4)
C4 Fe C1 C2 -80.2(2)
C10 Fe C1 C6 -1.8(3)
C2 Fe C1 C6 -121.9(4)
C11 Fe C1 C6 -40.4(3)
C5 Fe C1 C6 120.6(3)
C14 Fe C1 C6 39.0(3)
C13 Fe C1 C6 60.3(4)
C3 Fe C1 C6 -159.1(3)
C12 Fe C1 C6 -56.8(5)
C4 Fe C1 C6 157.9(3)
C5 C1 C2 C3 -0.8(3)
C6 C1 C2 C3 176.5(3)
Fe C1 C2 C3 59.6(2)
C5 C1 C2 Fe -60.49(19)
C6 C1 C2 Fe 116.9(3)
C10 Fe C2 C3 167.76(18)
C1 Fe C2 C3 -119.5(3)
C11 Fe C2 C3 124.3(2)
C5 Fe C2 C3 -81.2(2)
C14 Fe C2 C3 -159.0(2)
C13 Fe C2 C3 56.8(5)
C12 Fe C2 C3 84.2(2)
C4 Fe C2 C3 -37.2(2)
C10 Fe C2 C1 -72.7(2)
C11 Fe C2 C1 -116.14(18)
C5 Fe C2 C1 38.31(17)
C14 Fe C2 C1 -39.5(4)
C13 Fe C2 C1 176.4(4)
C3 Fe C2 C1 119.5(3)
C12 Fe C2 C1 -156.25(17)
C4 Fe C2 C1 82.3(2)
C1 C2 C3 C4 1.0(4)
Fe C2 C3 C4 59.6(2)
C1 C2 C3 Fe -58.6(2)
C10 Fe C3 C4 -146.2(3)
C1 Fe C3 C4 -81.0(2)
C2 Fe C3 C4 -119.3(3)
C11 Fe C3 C4 166.79(18)
C5 Fe C3 C4 -37.3(2)
C14 Fe C3 C4 26.0(5)
C13 Fe C3 C4 77.5(2)
C12 Fe C3 C4 121.3(2)
C10 Fe C3 C2 -26.9(4)
C1 Fe C3 C2 38.3(2)
C11 Fe C3 C2 -73.9(2)
C5 Fe C3 C2 82.0(2)
C14 Fe C3 C2 145.3(4)
C13 Fe C3 C2 -163.2(2)
C12 Fe C3 C2 -119.4(2)
C4 Fe C3 C2 119.3(3)
C2 C3 C4 C5 -0.7(3)
Fe C3 C4 C5 58.0(2)
C2 C3 C4 Fe -58.8(2)
C10 Fe C4 C3 143.6(3)
C1 Fe C4 C3 83.0(2)
C2 Fe C4 C3 37.8(2)
C11 Fe C4 C3 -36.8(5)
C5 Fe C4 C3 120.2(3)
C14 Fe C4 C3 -171.01(18)
C13 Fe C4 C3 -125.5(2)
C12 Fe C4 C3 -82.1(3)
C10 Fe C4 C5 23.4(4)
C1 Fe C4 C5 -37.21(19)
C2 Fe C4 C5 -82.4(2)
C11 Fe C4 C5 -157.0(4)
C14 Fe C4 C5 68.8(2)
C13 Fe C4 C5 114.3(2)
C3 Fe C4 C5 -120.2(3)
C12 Fe C4 C5 157.7(2)
C2 C1 C5 C4 0.4(3)
C6 C1 C5 C4 -177.0(3)
Fe C1 C5 C4 -59.62(19)
C2 C1 C5 Fe 60.0(2)
C6 C1 C5 Fe -117.4(3)
C3 C4 C5 C1 0.2(3)
Fe C4 C5 C1 58.85(19)
C3 C4 C5 Fe -58.6(2)
C10 Fe C5 C1 70.11(18)
C2 Fe C5 C1 -39.44(16)
C11 Fe C5 C1 42.8(4)
C14 Fe C5 C1 112.41(16)
C13 Fe C5 C1 152.72(15)
C3 Fe C5 C1 -83.33(18)
C12 Fe C5 C1 177.2(3)
C4 Fe C5 C1 -120.0(3)
C10 Fe C5 C4 -169.85(18)
C1 Fe C5 C4 120.0(3)
C2 Fe C5 C4 80.6(2)
C11 Fe C5 C4 162.9(3)
C14 Fe C5 C4 -127.55(19)
C13 Fe C5 C4 -87.2(2)
C3 Fe C5 C4 36.71(19)
C12 Fe C5 C4 -62.7(4)
C5 C1 C6 C7 -164.3(3)
C2 C1 C6 C7 18.9(4)
Fe C1 C6 C7 107.2(3)
C5 C1 C6 C8 66.2(4)
C2 C1 C6 C8 -110.7(3)
Fe C1 C6 C8 -22.4(4)
C7 C6 C8 C9 -67.8(4)
C1 C6 C8 C9 61.6(4)
C6 C8 C9 C10 -70.9(3)
C6 C8 C9 P1 171.6(2)
C21 P1 C9 C10 50.45(17)
C31 P1 C9 C10 159.11(14)
C21 P1 C9 C8 172.20(18)
C31 P1 C9 C8 -79.1(2)
C8 C9 C10 C11 124.6(2)
P1 C9 C10 C11 -113.3(2)
C8 C9 C10 C14 -49.7(3)
P1 C9 C10 C14 72.5(3)
C8 C9 C10 Fe 38.8(3)
P1 C9 C10 Fe 160.95(12)
C1 Fe C10 C11 -124.93(18)
C2 Fe C10 C11 -84.80(19)
C5 Fe C10 C11 -163.21(18)
C14 Fe C10 C11 117.9(2)
C13 Fe C10 C11 79.86(18)
C3 Fe C10 C11 -65.6(3)
C12 Fe C10 C11 36.94(18)
C4 Fe C10 C11 179.8(3)
C1 Fe C10 C14 117.18(16)
C2 Fe C10 C14 157.32(17)
C11 Fe C10 C14 -117.9(2)
C5 Fe C10 C14 78.91(18)
C13 Fe C10 C14 -38.03(16)
C3 Fe C10 C14 176.6(3)
C12 Fe C10 C14 -80.95(17)
C4 Fe C10 C14 61.9(3)
C1 Fe C10 C9 -6.6(2)
C2 Fe C10 C9 33.5(2)
C11 Fe C10 C9 118.3(3)
C5 Fe C10 C9 -44.9(2)
C14 Fe C10 C9 -123.8(2)
C13 Fe C10 C9 -161.8(2)
C3 Fe C10 C9 52.7(4)
C12 Fe C10 C9 155.2(2)
C4 Fe C10 C9 -61.9(4)
C14 C10 C11 C12 1.1(3)
C9 C10 C11 C12 -174.2(2)
Fe C10 C11 C12 -59.13(19)
C14 C10 C11 Fe 60.28(16)
C9 C10 C11 Fe -115.0(2)
C10 Fe C11 C12 120.5(2)
C1 Fe C11 C12 -171.15(18)
C2 Fe C11 C12 -127.8(2)
C5 Fe C11 C12 158.3(3)
C14 Fe C11 C12 81.46(19)
C13 Fe C11 C12 36.92(18)
C3 Fe C11 C12 -87.0(2)
C4 Fe C11 C12 -59.2(5)
C1 Fe C11 C10 68.34(18)
C2 Fe C11 C10 111.74(17)
C5 Fe C11 C10 37.8(4)
C14 Fe C11 C10 -39.05(15)
C13 Fe C11 C10 -83.58(17)
C3 Fe C11 C10 152.45(17)
C12 Fe C11 C10 -120.5(2)
C4 Fe C11 C10 -179.8(4)
C10 C11 C12 C13 -0.4(3)
Fe C11 C12 C13 -58.4(2)
C10 C11 C12 Fe 57.98(18)
C10 Fe C12 C13 82.47(16)
C1 Fe C12 C13 142.1(3)
C2 Fe C12 C13 -169.07(17)
C11 Fe C12 C13 120.0(2)
C5 Fe C12 C13 -32.9(4)
C14 Fe C12 C13 37.61(15)
C3 Fe C12 C13 -124.05(17)
C4 Fe C12 C13 -80.1(2)
C10 Fe C12 C11 -37.49(16)
C1 Fe C12 C11 22.1(4)
C2 Fe C12 C11 71.0(2)
C5 Fe C12 C11 -152.9(3)
C14 Fe C12 C11 -82.35(17)
C13 Fe C12 C11 -120.0(2)
C3 Fe C12 C11 115.99(18)
C4 Fe C12 C11 159.98(17)
C11 C12 C13 C14 -0.4(3)
Fe C12 C13 C14 -58.40(18)
C11 C12 C13 Fe 58.0(2)
C10 Fe C13 C12 -82.09(16)
C1 Fe C13 C12 -150.5(3)
C2 Fe C13 C12 34.9(5)
C11 Fe C13 C12 -37.55(15)
C5 Fe C13 C12 167.44(16)
C14 Fe C13 C12 -120.5(2)
C3 Fe C13 C12 79.9(2)
C4 Fe C13 C12 122.66(17)
C10 Fe C13 C14 38.41(15)
C1 Fe C13 C14 -30.0(3)
C2 Fe C13 C14 155.4(4)
C11 Fe C13 C14 82.95(16)
C5 Fe C13 C14 -72.06(18)
C3 Fe C13 C14 -159.56(17)
C12 Fe C13 C14 120.5(2)
C4 Fe C13 C14 -116.84(16)
C12 C13 C14 C10 1.1(3)
Fe C13 C14 C10 -58.10(16)
C12 C13 C14 C15 179.8(2)
Fe C13 C14 C15 120.5(2)
C12 C13 C14 Fe 59.2(2)
C11 C10 C14 C13 -1.4(3)
C9 C10 C14 C13 173.6(2)
Fe C10 C14 C13 58.88(17)
C11 C10 C14 C15 -180.0(2)
C9 C10 C14 C15 -4.9(4)
Fe C10 C14 C15 -119.7(3)
C11 C10 C14 Fe -60.27(17)
C9 C10 C14 Fe 114.8(2)
C10 Fe C14 C13 -119.1(2)
C1 Fe C14 C13 165.82(18)
C2 Fe C14 C13 -166.4(3)
C11 Fe C14 C13 -80.33(18)
C5 Fe C14 C13 124.38(18)
C3 Fe C14 C13 65.8(5)
C12 Fe C14 C13 -36.50(16)
C4 Fe C14 C13 85.7(2)
C1 Fe C14 C10 -75.13(17)
C2 Fe C14 C10 -47.3(3)
C11 Fe C14 C10 38.72(14)
C5 Fe C14 C10 -116.56(16)
C13 Fe C14 C10 119.1(2)
C3 Fe C14 C10 -175.1(4)
C12 Fe C14 C10 82.56(16)
C4 Fe C14 C10 -155.22(16)
C10 Fe C14 C15 122.4(3)
C1 Fe C14 C15 47.3(3)
C2 Fe C14 C15 75.1(3)
C11 Fe C14 C15 161.1(3)
C5 Fe C14 C15 5.8(2)
C13 Fe C14 C15 -118.5(3)
C3 Fe C14 C15 -52.7(5)
C12 Fe C14 C15 -155.0(3)
C4 Fe C14 C15 -32.8(3)
C13 C14 C15 C16 -22.0(5)
C10 C14 C15 C16 156.4(3)
Fe C14 C15 C16 66.7(4)
C31 P1 C21 C22 -52.5(2)
C9 P1 C21 C22 66.8(2)
C31 P1 C21 C26 129.14(17)
C9 P1 C21 C26 -111.56(18)
C26 C21 C22 C23 -0.3(3)
P1 C21 C22 C23 -178.72(18)
C26 C21 C22 C27 178.2(2)
P1 C21 C22 C27 -0.2(3)
C21 C22 C23 C24 0.0(4)
C27 C22 C23 C24 -178.6(2)
C22 C23 C24 C25 0.1(4)
C22 C23 C24 C28 -179.7(3)
C23 C24 C25 C26 0.0(4)
C28 C24 C25 C26 179.9(3)
C24 C25 C26 C21 -0.4(4)
C24 C25 C26 C29 179.0(2)
C22 C21 C26 C25 0.5(3)
P1 C21 C26 C25 179.01(18)
C22 C21 C26 C29 -178.8(2)
P1 C21 C26 C29 -0.3(3)
C21 P1 C31 C32 111.3(2)
C9 P1 C31 C32 3.6(3)
C21 P1 C31 C36 -71.84(18)
C9 P1 C31 C36 -179.51(16)
C36 C31 C32 C33 3.8(3)
P1 C31 C32 C33 -179.47(19)
C36 C31 C32 C37 -176.0(2)
P1 C31 C32 C37 0.7(4)
C31 C32 C33 C34 -0.1(4)
C37 C32 C33 C34 179.7(3)
C32 C33 C34 C35 -3.3(4)
C32 C33 C34 C38 176.4(3)
C33 C34 C35 C36 2.8(4)
C38 C34 C35 C36 -176.8(2)
C34 C35 C36 C31 0.9(4)
C34 C35 C36 C39 -178.5(2)
C32 C31 C36 C35 -4.2(3)
P1 C31 C36 C35 178.47(19)
C32 C31 C36 C39 175.2(2)
P1 C31 C36 C39 -2.2(3)
